data_4339715
loop_
_publ_author_name
'Paital, Alok Ranjan'
'Wong, Wing Tak'
'Arom\'i, Guillem'
'Ray, Debashis'

_publ_section_title
;
 New [LNiII2]+ complexes incorporating 2-formyl or 2,6-diformyl-4-methyl
 phenol as inhibitors of the hydrolysis of the ligand L3-: Ni...Ni
 ferromagnetic coupling and S=2 ground states.
;
_journal_issue 14
_journal_name_full 'Inorganic chemistry'
_journal_page_first 5727
_journal_page_last 5733
_journal_paper_doi 10.1021/ic700496c
_journal_volume 46
_journal_year 2007
_chemical_formula_sum 'C20 H25 N5 Ni O7'
_chemical_formula_weight 506.16
_chemical_name_systematic
;
 ?
;
_space_group_IT_number 33
_symmetry_cell_setting orthorhombic
_symmetry_space_group_name_Hall 'P -2ac -2n'
_symmetry_space_group_name_H-M 'P n 21 a'
_atom_sites_solution_hydrogens geom
_atom_sites_solution_primary direct
_atom_sites_solution_secondary difmap
_audit_creation_method SHELXL-97
_cell_angle_alpha 90.00
_cell_angle_beta 90.00
_cell_angle_gamma 90.00
_cell_formula_units_Z 8
_cell_length_a 13.571(2)
_cell_length_b 14.106(6)
_cell_length_c 23.625(3)
_cell_measurement_reflns_used 25
_cell_measurement_temperature 293(2)
_cell_measurement_theta_max 24.97
_cell_measurement_theta_min 1.68
_cell_volume 4523(2)
_computing_cell_refinement CAD4
_computing_data_collection CAD4
_computing_data_reduction CAD4
_computing_structure_refinement 'SHELXL-97 (Sheldrick, 1997)'
_computing_structure_solution 'SHELXS-97 (Sheldrick, 1990)'
_diffrn_ambient_temperature 293(2)
_diffrn_measured_fraction_theta_full 1.000
_diffrn_measured_fraction_theta_max 1.000
_diffrn_measurement_device_type CAD4
_diffrn_measurement_method /W-scan
_diffrn_radiation_monochromator graphite
_diffrn_radiation_source 'fine-focus sealed tube'
_diffrn_radiation_type MoK\a
_diffrn_radiation_wavelength 0.71073
_diffrn_reflns_av_R_equivalents 0.0000
_diffrn_reflns_av_sigmaI/netI 0.0358
_diffrn_reflns_limit_h_max 16
_diffrn_reflns_limit_h_min 0
_diffrn_reflns_limit_k_max 16
_diffrn_reflns_limit_k_min 0
_diffrn_reflns_limit_l_max 28
_diffrn_reflns_limit_l_min 0
_diffrn_reflns_number 4147
_diffrn_reflns_theta_full 24.97
_diffrn_reflns_theta_max 24.97
_diffrn_reflns_theta_min 1.68
_diffrn_standards_interval_time 60
_diffrn_standards_number 25
_exptl_absorpt_coefficient_mu 0.909
_exptl_absorpt_correction_type none
_exptl_crystal_colour red
_exptl_crystal_density_diffrn 1.487
_exptl_crystal_density_method 'not measured'
_exptl_crystal_description block
_exptl_crystal_F_000 2112
_exptl_crystal_size_max 0.24
_exptl_crystal_size_mid 0.22
_exptl_crystal_size_min 0.18
_refine_diff_density_max 0.509
_refine_diff_density_min -0.606
_refine_diff_density_rms 0.125
_refine_ls_abs_structure_details 'Flack H D (1983), Acta Cryst. A39, 876-881'
_refine_ls_abs_structure_Flack -0.02(3)
_refine_ls_extinction_method none
_refine_ls_goodness_of_fit_ref 1.118
_refine_ls_hydrogen_treatment mixed
_refine_ls_matrix_type full
_refine_ls_number_parameters 603
_refine_ls_number_reflns 4147
_refine_ls_number_restraints 2
_refine_ls_restrained_S_all 1.118
_refine_ls_R_factor_all 0.0775
_refine_ls_R_factor_gt 0.0458
_refine_ls_shift/su_max 0.000
_refine_ls_shift/su_mean 0.000
_refine_ls_structure_factor_coef Fsqd
_refine_ls_weighting_details 'calc w=1/[\s^2^(Fo^2^)+(0.0951P)^2^+0.0000P] where P=(Fo^2^+2Fc^2^)/3'
_refine_ls_weighting_scheme calc
_refine_ls_wR_factor_gt 0.1314
_refine_ls_wR_factor_ref 0.1464
_reflns_number_gt 3186
_reflns_number_total 4147
_reflns_threshold_expression >2sigma(I)
_cod_data_source_file ic700496c-file003.cif
_cod_data_source_block dr002
_cod_depositor_comments
;
The following automatic conversions were performed:

'_symmetry_cell_setting' value 'Orthorhombic' changed to
'orthorhombic' according to
/usr/data/users/saulius/automatic-downloads/retrospective/ACS/lib/dictionaries/cif_core.dic
dictionary named 'cif_core.dic' version 2.4.2 from 2011-04-26.

Automatic conversion script
Id: cif_fix_values 2281 2013-09-26 08:29:07Z andrius 
;
_cod_original_cell_volume 4522.3(12)
_cod_original_sg_symbol_H-M Pn21a
_cod_database_code 4339715

loop_
_symmetry_equiv_pos_as_xyz
'x, y, z'
'x+1/2, y, -z+1/2'
'-x+1/2, y+1/2, z+1/2'
'-x, y+1/2, -z'

loop_
_atom_site_label
_atom_site_type_symbol
_atom_site_fract_x
_atom_site_fract_y
_atom_site_fract_z
_atom_site_U_iso_or_equiv
_atom_site_adp_type
_atom_site_occupancy
_atom_site_symmetry_multiplicity
_atom_site_calc_flag
_atom_site_refinement_flags
C30 C 0.7450(7) 0.1026(7) 0.7031(3) 0.063(3) Uani 1 1 d .
H30A H 0.7415 0.1631 0.6836 0.075 Uiso 1 1 calc R
H30B H 0.7225 0.0539 0.6771 0.075 Uiso 1 1 calc R
N6 N 0.6783(5) 0.1050(6) 0.7534(3) 0.0568(19) Uani 1 1 d .
H6N H 0.6261 0.0656 0.7477 0.068 Uiso 1 1 calc R
C11 C 0.7957(8) 0.0628(10) 1.1640(4) 0.079(3) Uani 1 1 d .
H11A H 0.7525 0.0226 1.1863 0.095 Uiso 1 1 calc R
H11B H 0.8557 0.0724 1.1856 0.095 Uiso 1 1 calc R
C31 C 0.8498(6) 0.0831(7) 0.7190(3) 0.058(2) Uani 1 1 d .
H31A H 0.8847 0.0579 0.6865 0.069 Uiso 1 1 calc R
H31B H 0.8816 0.1419 0.7300 0.069 Uiso 1 1 calc R
C8 C 0.5438(6) 0.0658(8) 1.0705(4) 0.055(2) Uani 1 1 d .
H8A H 0.4901 0.0251 1.0825 0.065 Uiso 1 1 calc R
H8B H 0.5175 0.1125 1.0444 0.065 Uiso 1 1 calc R
C28 C 0.7290(7) 0.2613(7) 0.7881(4) 0.058(2) Uani 1 1 d .
H28A H 0.7660 0.2846 0.7558 0.070 Uiso 1 1 calc R
H28B H 0.7054 0.3156 0.8094 0.070 Uiso 1 1 calc R
N2 N 0.6822(5) 0.1587(5) 1.1065(3) 0.0503(18) Uani 1 1 d .
H2N H 0.6730 0.2198 1.0955 0.060 Uiso 1 1 calc R
C29 C 0.6420(7) 0.2031(7) 0.7676(4) 0.060(2) Uani 1 1 d .
H29A H 0.5920 0.1997 0.7969 0.072 Uiso 1 1 calc R
H29B H 0.6131 0.2324 0.7344 0.072 Uiso 1 1 calc R
C10 C 0.7476(9) 0.1547(10) 1.1552(4) 0.091(4) Uani 1 1 d .
H10A H 0.7101 0.1703 1.1888 0.109 Uiso 1 1 calc R
H10B H 0.7982 0.2027 1.1507 0.109 Uiso 1 1 calc R
C9 C 0.5867(8) 0.1141(11) 1.1200(5) 0.096(4) Uani 1 1 d .
H9A H 0.5959 0.0685 1.1503 0.115 Uiso 1 1 calc R
H9B H 0.5413 0.1623 1.1333 0.115 Uiso 1 1 calc R
O13 O 0.8558(7) 0.1005(9) 1.3094(4) 0.117(3) Uani 1 1 d .
O11 O 0.8569(7) 0.5834(9) 0.8027(4) 0.125(4) Uani 1 1 d .
O12 O -0.0070(7) 0.7075(8) 0.7481(4) 0.127(4) Uani 1 1 d .
N9 N 0.4839(11) 0.4105(8) 0.7795(7) 0.107(4) Uani 1 1 d .
O7 O 0.5038(12) 0.3860(14) 0.8285(6) 0.236(11) Uani 1 1 d .
O5 O 0.4034(10) 0.4019(13) 0.7652(8) 0.230(10) Uani 1 1 d .
O6 O 0.5437(15) 0.4360(13) 0.7450(9) 0.253(11) Uani 1 1 d .
O14 O 0.3044(12) 0.3292(11) 0.8593(6) 0.188(6) Uani 1 1 d .
H21 H 0.834(6) 0.000(7) 0.937(4) 0.06(3) Uiso 1 1 d .
H1 H 0.669(5) 0.121(5) 0.922(4) 0.06(3) Uiso 1 1 d D
Ni2 Ni 0.75605(6) 0.06333(6) 0.82686(3) 0.0352(2) Uani 1 1 d .
Ni1 Ni 0.74974(7) 0.07970(6) 1.04069(3) 0.0337(2) Uani 1 1 d .
O1 O 0.7988(4) -0.0196(4) 0.9824(2) 0.0380(12) Uani 1 1 d .
O2 O 0.6999(4) 0.1671(4) 0.9749(2) 0.0399(12) Uani 1 1 d .
N8 N 0.7117(5) -0.0737(5) 0.8284(3) 0.0396(15) Uani 1 1 d .
N4 N 0.8767(5) 0.1542(5) 1.0400(3) 0.0422(16) Uani 1 1 d .
O4 O 0.6463(3) 0.0874(4) 0.8877(2) 0.0406(12) Uani 1 1 d .
N1 N 0.6196(5) 0.0092(5) 1.0422(3) 0.0374(14) Uani 1 1 d .
O3 O 0.8560(3) 0.0517(4) 0.8930(2) 0.0402(12) Uani 1 1 d .
C35 C 0.5513(5) -0.0550(6) 0.8739(3) 0.0376(17) Uani 1 1 d .
C40 C 0.5617(5) 0.0370(6) 0.8944(3) 0.0413(19) Uani 1 1 d D
N5 N 0.7932(5) 0.2036(5) 0.8240(3) 0.0421(15) Uani 1 1 d .
C20 C 0.7301(6) 0.2582(5) 0.9648(3) 0.0371(17) Uani 1 1 d .
C15 C 0.8196(6) 0.2928(6) 0.9869(3) 0.0401(18) Uani 1 1 d .
C21 C 0.9388(5) 0.1040(6) 0.8992(3) 0.0390(18) Uani 1 1 d .
C26 C 0.9474(6) 0.1947(6) 0.8764(3) 0.046(2) Uani 1 1 d .
C36 C 0.4633(6) -0.1023(7) 0.8836(4) 0.052(2) Uani 1 1 d .
H36 H 0.4558 -0.1634 0.8695 0.063 Uiso 1 1 calc R
N3 N 0.8203(5) 0.0134(5) 1.1104(3) 0.0502(18) Uani 1 1 d .
H3N H 0.8002 -0.0480 1.1126 0.060 Uiso 1 1 calc R
C19 C 0.6712(7) 0.3162(6) 0.9311(3) 0.048(2) Uani 1 1 d .
H19 H 0.6115 0.2937 0.9172 0.058 Uiso 1 1 calc R
C27 C 0.8708(6) 0.2426(6) 0.8433(3) 0.0435(19) Uani 1 1 d .
H27 H 0.8797 0.3067 0.8358 0.052 Uiso 1 1 calc R
C34 C 0.6291(6) -0.1087(6) 0.8447(3) 0.0443(19) Uani 1 1 d .
H34 H 0.6177 -0.1726 0.8375 0.053 Uiso 1 1 calc R
C18 C 0.7019(8) 0.4073(6) 0.9183(4) 0.055(2) Uani 1 1 d .
H18 H 0.6628 0.4447 0.8950 0.066 Uiso 1 1 calc R
C5 C 0.6361(6) -0.2263(6) 0.9809(4) 0.052(2) Uani 1 1 d .
H5 H 0.5745 -0.2458 0.9936 0.062 Uiso 1 1 calc R
C6 C 0.6679(5) -0.1344(5) 0.9942(3) 0.0385(17) Uani 1 1 d .
C1 C 0.7635(5) -0.1056(5) 0.9744(3) 0.0330(16) Uani 1 1 d .
C7 C 0.6010(6) -0.0727(6) 1.0234(3) 0.0449(19) Uani 1 1 d .
H7 H 0.5374 -0.0954 1.0291 0.054 Uiso 1 1 calc R
C2 C 0.8195(6) -0.1714(6) 0.9437(3) 0.0397(18) Uani 1 1 d .
H2 H 0.8815 -0.1534 0.9309 0.048 Uiso 1 1 calc R
C14 C 0.8896(6) 0.2386(6) 1.0210(3) 0.0418(18) Uani 1 1 d .
H14 H 0.9490 0.2679 1.0297 0.050 Uiso 1 1 calc R
N7 N 0.8555(5) 0.0149(5) 0.7659(3) 0.0458(16) Uani 1 1 d .
H7N H 0.9176 0.0136 0.7804 0.055 Uiso 1 1 calc R
C23 C 1.1036(6) 0.1163(9) 0.9396(4) 0.064(3) Uani 1 1 d .
H23 H 1.1547 0.0900 0.9606 0.077 Uiso 1 1 calc R
C3 C 0.7860(8) -0.2625(7) 0.9315(4) 0.051(2) Uani 1 1 d .
H3 H 0.8255 -0.3047 0.9115 0.061 Uiso 1 1 calc R
C16 C 0.8464(7) 0.3859(6) 0.9730(4) 0.057(2) Uani 1 1 d .
H16 H 0.9054 0.4100 0.9869 0.068 Uiso 1 1 calc R
C4 C 0.6922(7) -0.2895(7) 0.9496(4) 0.056(2) Uani 1 1 d .
H4 H 0.6677 -0.3492 0.9408 0.067 Uiso 1 1 calc R
C25 C 1.0355(7) 0.2471(8) 0.8871(4) 0.059(2) Uani 1 1 d .
H25 H 1.0411 0.3086 0.8732 0.071 Uiso 1 1 calc R
C38 C 0.3982(6) 0.0276(9) 0.9322(4) 0.062(3) Uani 1 1 d .
H38 H 0.3470 0.0561 0.9521 0.074 Uiso 1 1 calc R
C13 C 0.9573(7) 0.1140(7) 1.0754(4) 0.054(2) Uani 1 1 d .
H13A H 0.9686 0.1539 1.1082 0.065 Uiso 1 1 calc R
H13B H 1.0179 0.1107 1.0537 0.065 Uiso 1 1 calc R
C17 C 0.7872(9) 0.4438(7) 0.9388(4) 0.065(3) Uani 1 1 d .
H17 H 0.8060 0.5056 0.9304 0.078 Uiso 1 1 calc R
C22 C 1.0180(5) 0.0651(8) 0.9297(3) 0.050(2) Uani 1 1 d .
H22 H 1.0128 0.0036 0.9436 0.060 Uiso 1 1 calc R
C37 C 0.3868(6) -0.0623(8) 0.9131(4) 0.060(2) Uani 1 1 d .
H37 H 0.3290 -0.0959 0.9198 0.072 Uiso 1 1 calc R
C39 C 0.4828(5) 0.0772(8) 0.9230(3) 0.050(2) Uani 1 1 d .
H39 H 0.4878 0.1392 0.9361 0.060 Uiso 1 1 calc R
C24 C 1.1119(7) 0.2087(9) 0.9174(4) 0.072(3) Uani 1 1 d .
H24 H 1.1691 0.2435 0.9232 0.087 Uiso 1 1 calc R
C12 C 0.9264(6) 0.0161(7) 1.0940(4) 0.058(2) Uani 1 1 d .
H12A H 0.9378 -0.0283 1.0633 0.070 Uiso 1 1 calc R
H12B H 0.9664 -0.0035 1.1259 0.070 Uiso 1 1 calc R
C32 C 0.8238(7) -0.0825(6) 0.7493(4) 0.052(2) Uani 1 1 d .
H32A H 0.8793 -0.1167 0.7334 0.063 Uiso 1 1 calc R
H32B H 0.7729 -0.0785 0.7205 0.063 Uiso 1 1 calc R
C33 C 0.7845(6) -0.1352(6) 0.8004(3) 0.049(2) Uani 1 1 d .
H33A H 0.7538 -0.1942 0.7887 0.059 Uiso 1 1 calc R
H33B H 0.8379 -0.1500 0.8263 0.059 Uiso 1 1 calc R
N10 N 0.0813(5) 0.8829(6) 0.8362(4) 0.065(2) Uani 1 1 d .
O9 O 0.0626(5) 0.9354(7) 0.7961(3) 0.090(3) Uani 1 1 d .
O8 O 0.0206(6) 0.8206(7) 0.8498(4) 0.104(3) Uani 1 1 d .
O10 O 0.1565(6) 0.8930(8) 0.8655(4) 0.111(3) Uani 1 1 d .

loop_
_atom_site_aniso_label
_atom_site_aniso_U_11
_atom_site_aniso_U_22
_atom_site_aniso_U_33
_atom_site_aniso_U_23
_atom_site_aniso_U_13
_atom_site_aniso_U_12
C30 0.095(7) 0.063(6) 0.030(4) 0.004(4) -0.004(5) 0.007(6)
N6 0.056(4) 0.065(5) 0.050(4) 0.004(4) -0.018(3) -0.002(4)
C11 0.084(7) 0.122(10) 0.032(4) 0.000(6) -0.001(4) 0.012(8)
C31 0.071(5) 0.066(6) 0.035(4) -0.003(4) 0.016(4) -0.003(5)
C8 0.041(4) 0.060(6) 0.062(5) -0.003(4) 0.019(4) 0.006(5)
C28 0.070(6) 0.053(5) 0.052(5) 0.008(4) -0.005(5) 0.008(5)
N2 0.061(4) 0.043(4) 0.047(4) 0.001(3) 0.017(3) 0.003(3)
C29 0.054(5) 0.068(6) 0.058(6) 0.014(5) -0.005(4) 0.003(5)
C10 0.125(11) 0.105(10) 0.043(5) -0.025(6) 0.002(6) 0.017(8)
C9 0.069(7) 0.109(10) 0.110(9) -0.036(9) 0.038(7) -0.002(7)
O13 0.116(7) 0.150(9) 0.085(5) -0.011(6) -0.015(5) 0.008(7)
O11 0.106(7) 0.159(11) 0.111(7) 0.011(7) 0.000(6) 0.025(7)
O12 0.137(10) 0.113(8) 0.131(9) -0.033(6) -0.043(8) 0.005(6)
N9 0.109(10) 0.079(7) 0.133(10) -0.014(8) 0.016(9) 0.014(7)
O7 0.248(17) 0.32(2) 0.138(10) -0.086(13) -0.086(11) 0.166(18)
O5 0.102(8) 0.241(18) 0.35(2) -0.136(17) -0.046(12) -0.038(11)
O6 0.25(2) 0.169(15) 0.34(2) 0.081(16) 0.160(18) 0.000(14)
O14 0.247(15) 0.142(12) 0.176(12) -0.063(10) 0.008(13) -0.046(12)
Ni2 0.0325(4) 0.0425(5) 0.0305(4) 0.0000(4) 0.0002(4) -0.0023(5)
Ni1 0.0326(4) 0.0367(5) 0.0317(4) -0.0008(4) 0.0013(4) -0.0009(4)
O1 0.039(3) 0.039(3) 0.036(3) -0.005(2) 0.009(2) -0.001(2)
O2 0.039(3) 0.036(3) 0.045(3) 0.000(2) -0.006(2) -0.006(2)
N8 0.039(3) 0.047(4) 0.033(3) -0.002(3) -0.004(3) 0.002(3)
N4 0.034(3) 0.051(4) 0.041(4) -0.005(3) -0.004(3) -0.004(3)
O4 0.028(2) 0.051(3) 0.042(3) -0.008(3) 0.003(2) -0.007(2)
N1 0.036(3) 0.041(4) 0.035(3) 0.002(3) 0.005(3) -0.001(3)
O3 0.034(2) 0.052(3) 0.035(2) 0.008(3) -0.001(2) -0.010(3)
C35 0.026(4) 0.049(4) 0.038(4) -0.002(4) -0.003(3) -0.002(3)
C40 0.033(4) 0.061(5) 0.030(3) 0.004(4) -0.006(3) -0.002(4)
N5 0.044(4) 0.044(4) 0.038(4) 0.002(3) 0.002(3) -0.002(3)
C20 0.044(4) 0.032(4) 0.035(4) -0.004(3) 0.005(3) 0.001(3)
C15 0.043(4) 0.037(4) 0.041(4) 0.003(3) 0.004(3) -0.007(3)
C21 0.031(4) 0.057(5) 0.029(3) -0.003(3) 0.007(3) -0.005(4)
C26 0.043(4) 0.059(5) 0.037(4) -0.017(4) 0.004(4) -0.015(4)
C36 0.046(5) 0.055(5) 0.056(5) 0.007(4) -0.007(4) -0.017(4)
N3 0.061(4) 0.053(4) 0.036(4) 0.009(3) -0.002(3) 0.000(4)
C19 0.056(5) 0.042(5) 0.046(5) -0.003(4) 0.003(4) 0.011(4)
C27 0.055(5) 0.036(4) 0.039(4) -0.003(3) 0.012(4) -0.008(4)
C34 0.043(4) 0.043(4) 0.046(5) 0.003(4) -0.006(4) -0.005(4)
C18 0.071(6) 0.036(5) 0.057(5) 0.004(4) 0.011(5) 0.010(5)
C5 0.048(5) 0.042(5) 0.065(6) 0.004(4) 0.000(4) -0.015(4)
C6 0.038(4) 0.034(4) 0.043(4) 0.003(3) -0.003(3) -0.004(3)
C1 0.038(4) 0.032(4) 0.029(4) 0.001(3) -0.006(3) -0.003(3)
C7 0.034(4) 0.049(5) 0.051(5) 0.007(4) 0.006(4) -0.002(4)
C2 0.031(4) 0.045(5) 0.043(4) 0.004(3) -0.005(3) 0.003(4)
C14 0.042(4) 0.039(4) 0.044(4) -0.003(4) -0.006(3) -0.013(4)
N7 0.033(3) 0.064(4) 0.040(4) -0.001(3) 0.009(3) 0.002(3)
C23 0.026(4) 0.105(9) 0.061(6) -0.001(6) -0.009(4) -0.003(5)
C3 0.057(5) 0.041(5) 0.054(5) -0.007(4) -0.008(4) 0.012(4)
C16 0.060(6) 0.039(5) 0.070(6) -0.007(4) -0.001(5) -0.004(4)
C4 0.063(6) 0.031(4) 0.074(6) -0.004(4) -0.005(5) -0.004(4)
C25 0.054(5) 0.068(6) 0.056(5) -0.013(5) 0.008(5) -0.019(5)
C38 0.035(5) 0.103(9) 0.047(5) 0.000(5) 0.000(4) 0.002(5)
C13 0.043(4) 0.068(6) 0.053(5) -0.005(5) -0.009(4) 0.002(4)
C17 0.084(7) 0.036(5) 0.075(7) 0.003(5) 0.010(6) -0.010(5)
C22 0.037(4) 0.064(6) 0.049(5) 0.004(4) -0.002(3) -0.008(5)
C37 0.028(4) 0.084(7) 0.068(6) 0.014(6) 0.004(4) -0.015(5)
C39 0.039(4) 0.071(6) 0.040(4) -0.010(4) -0.001(3) 0.001(5)
C24 0.055(6) 0.099(8) 0.064(6) -0.018(6) 0.003(5) -0.030(6)
C12 0.046(5) 0.068(6) 0.061(6) 0.009(5) -0.012(4) 0.007(5)
C32 0.056(5) 0.059(5) 0.043(4) -0.006(4) 0.007(4) 0.009(4)
C33 0.053(5) 0.048(5) 0.046(5) -0.002(4) -0.001(4) 0.015(4)
N10 0.047(4) 0.074(6) 0.075(5) 0.001(5) 0.012(4) -0.003(4)
O9 0.061(4) 0.133(7) 0.077(5) 0.040(5) -0.005(4) -0.009(5)
O8 0.081(5) 0.107(7) 0.123(7) 0.035(6) -0.006(5) -0.024(5)
O10 0.075(5) 0.152(9) 0.105(6) 0.022(6) -0.033(5) -0.026(6)

loop_
_atom_type_symbol
_atom_type_description
_atom_type_scat_dispersion_real
_atom_type_scat_dispersion_imag
_atom_type_scat_source
C C 0.0033 0.0016 'International Tables Vol C Tables 4.2.6.8 and 6.1.1.4'
H H 0.0000 0.0000 'International Tables Vol C Tables 4.2.6.8 and 6.1.1.4'
N N 0.0061 0.0033 'International Tables Vol C Tables 4.2.6.8 and 6.1.1.4'
Ni Ni 0.3393 1.1124 'International Tables Vol C Tables 4.2.6.8 and 6.1.1.4'
O O 0.0106 0.0060 'International Tables Vol C Tables 4.2.6.8 and 6.1.1.4'

loop_
_geom_angle_atom_site_label_1
_geom_angle_atom_site_label_2
_geom_angle_atom_site_label_3
_geom_angle
N6 C30 C31 112.4(6)
C30 N6 C29 113.3(7)
C30 N6 Ni2 110.1(5)
C29 N6 Ni2 103.6(5)
C10 C11 N3 113.2(8)
N7 C31 C30 111.1(7)
N1 C8 C9 109.6(7)
N5 C28 C29 110.3(8)
C10 N2 C9 110.4(9)
C10 N2 Ni1 107.2(6)
C9 N2 Ni1 108.3(6)
N6 C29 C28 108.3(7)
N2 C10 C11 114.8(10)
C8 C9 N2 111.9(9)
O5 N9 O6 118(2)
O5 N9 O7 116.8(19)
O6 N9 O7 125(2)
N8 Ni2 N5 176.9(3)
N8 Ni2 O3 96.1(2)
N5 Ni2 O3 86.6(3)
N8 Ni2 N7 83.8(3)
N5 Ni2 N7 97.7(3)
O3 Ni2 N7 94.1(2)
N8 Ni2 O4 86.1(2)
N5 Ni2 O4 92.4(2)
O3 Ni2 O4 87.73(18)
N7 Ni2 O4 169.9(3)
N8 Ni2 N6 97.6(3)
N5 Ni2 N6 80.0(3)
O3 Ni2 N6 165.0(3)
N7 Ni2 N6 81.2(3)
O4 Ni2 N6 99.4(3)
N4 Ni1 N1 177.9(3)
N4 Ni1 O1 94.2(2)
N1 Ni1 O1 87.7(2)
N4 Ni1 O2 87.9(2)
N1 Ni1 O2 91.2(2)
O1 Ni1 O2 90.45(19)
N4 Ni1 N2 95.8(3)
N1 Ni1 N2 82.4(3)
O1 Ni1 N2 168.6(2)
O2 Ni1 N2 95.5(3)
N4 Ni1 N3 81.4(3)
N1 Ni1 N3 99.4(3)
O1 Ni1 N3 94.2(3)
O2 Ni1 N3 168.6(3)
N2 Ni1 N3 81.8(3)
C1 O1 Ni1 126.8(5)
C20 O2 Ni1 125.7(5)
C34 N8 C33 119.6(8)
C34 N8 Ni2 129.2(6)
C33 N8 Ni2 110.8(5)
C14 N4 C13 116.7(7)
C14 N4 Ni1 127.0(6)
C13 N4 Ni1 115.1(5)
C40 O4 Ni2 126.4(5)
C7 N1 C8 121.3(7)
C7 N1 Ni1 128.1(6)
C8 N1 Ni1 110.7(5)
C21 O3 Ni2 125.6(5)
C36 C35 C40 118.5(7)
C36 C35 C34 116.7(8)
C40 C35 C34 124.7(7)
O4 C40 C39 119.6(8)
O4 C40 C35 122.2(7)
C39 C40 C35 118.2(7)
C27 N5 C28 117.4(7)
C27 N5 Ni2 127.6(6)
C28 N5 Ni2 114.3(5)
O2 C20 C19 118.5(7)
O2 C20 C15 121.3(7)
C19 C20 C15 120.1(7)
C16 C15 C20 117.5(8)
C16 C15 C14 116.8(8)
C20 C15 C14 125.6(7)
O3 C21 C26 121.9(7)
O3 C21 C22 118.6(8)
C26 C21 C22 119.5(8)
C21 C26 C25 118.6(8)
C21 C26 C27 124.7(7)
C25 C26 C27 116.7(8)
C37 C36 C35 122.6(9)
C11 N3 C12 115.3(8)
C11 N3 Ni1 110.7(6)
C12 N3 Ni1 102.9(5)
C18 C19 C20 119.8(9)
N5 C27 C26 125.4(8)
N8 C34 C35 124.7(8)
C17 C18 C19 122.1(10)
C4 C5 C6 123.1(8)
C5 C6 C7 118.3(7)
C5 C6 C1 117.7(7)
C7 C6 C1 123.8(7)
O1 C1 C2 119.1(7)
O1 C1 C6 122.7(7)
C2 C1 C6 118.1(7)
N1 C7 C6 126.7(7)
C3 C2 C1 122.7(8)
N4 C14 C15 126.2(7)
C31 N7 C32 112.8(7)
C31 N7 Ni2 105.8(5)
C32 N7 Ni2 107.2(5)
C22 C23 C24 119.0(10)
C2 C3 C4 119.0(8)
C17 C16 C15 122.2(9)
C5 C4 C3 119.3(8)
C24 C25 C26 121.3(10)
C37 C38 C39 121.5(9)
N4 C13 C12 107.9(7)
C18 C17 C16 118.2(9)
C23 C22 C21 121.6(10)
C38 C37 C36 117.9(9)
C38 C39 C40 121.2(10)
C25 C24 C23 120.0(9)
N3 C12 C13 111.5(8)
N7 C32 C33 110.1(7)
N8 C33 C32 107.7(7)
O9 N10 O10 122.1(9)
O9 N10 O8 119.2(9)
O10 N10 O8 118.7(10)

loop_
_geom_bond_atom_site_label_1
_geom_bond_atom_site_label_2
_geom_bond_distance
C30 N6 1.495(11)
C30 C31 1.496(12)
N6 C29 1.507(13)
N6 Ni2 2.114(7)
C11 C10 1.466(17)
C11 N3 1.484(12)
C31 N7 1.470(11)
C8 N1 1.464(10)
C8 C9 1.474(14)
C28 N5 1.463(11)
C28 C29 1.517(13)
N2 C10 1.454(13)
N2 C9 1.474(13)
N2 Ni1 2.121(6)
N9 O5 1.151(17)
N9 O6 1.204(19)
N9 O7 1.239(18)
Ni2 N8 2.025(7)
Ni2 N5 2.043(7)
Ni2 O3 2.075(5)
Ni2 N7 2.088(6)
Ni2 O4 2.098(5)
Ni1 N4 2.019(6)
Ni1 N1 2.027(6)
Ni1 O1 2.075(5)
Ni1 O2 2.096(5)
Ni1 N3 2.122(7)
O1 C1 1.317(9)
O2 C20 1.370(9)
N8 C34 1.283(10)
N8 C33 1.472(11)
N4 C14 1.284(10)
N4 C13 1.489(10)
O4 C40 1.360(9)
N1 C7 1.263(11)
O3 C21 1.352(9)
C35 C36 1.387(10)
C35 C40 1.393(11)
C35 C34 1.471(11)
C40 C39 1.386(11)
N5 C27 1.273(10)
C20 C19 1.394(11)
C20 C15 1.409(11)
C15 C16 1.401(12)
C15 C14 1.462(11)
C21 C26 1.393(12)
C21 C22 1.405(11)
C26 C25 1.428(11)
C26 C27 1.466(12)
C36 C37 1.371(13)
N3 C12 1.492(11)
C19 C18 1.384(13)
C18 C17 1.357(16)
C5 C4 1.385(13)
C5 C6 1.403(11)
C6 C7 1.433(11)
C6 C1 1.439(10)
C1 C2 1.402(11)
C2 C3 1.393(12)
N7 C32 1.493(11)
C23 C22 1.387(13)
C23 C24 1.410(17)
C3 C4 1.396(15)
C16 C17 1.401(14)
C25 C24 1.371(14)
C38 C37 1.355(15)
C38 C39 1.363(13)
C13 C12 1.508(14)
C32 C33 1.515(12)
N10 O9 1.230(10)
N10 O10 1.242(10)
N10 O8 1.248(11)
